data_7047797
loop_
_publ_author_name
'Pringouri, Konstantina'
'Anwar, Muhammad U.'
'Mansour, Liz'
'Doupnik, Nathan'
'Beldjoudi, Yassine'
'Gavey, Emma L.'
'Pilkington, Melanie'
'Rawson, Jeremy M.'

_publ_section_title
;
 A novel bis-1,2,4-benzothiadiazine pincer ligand: synthesis,
 characterization and first row transition metal complexes.
;
_journal_issue 44
_journal_name_full 'Dalton transactions (Cambridge, England : 2003)'
_journal_page_first 15725
_journal_page_last 15736
_journal_paper_doi 10.1039/c8dt03346c
_journal_volume 47
_journal_year 2018
_chemical_formula_moiety 'C38 H26 N10 Ni S4, 2(Cl), 4(C H4 O)'
_chemical_formula_sum 'C42 H42 Cl2 N10 Ni O4 S4'
_chemical_formula_weight 1008.70
_space_group_crystal_system triclinic
_space_group_IT_number 2
_space_group_name_Hall '-P 1'
_space_group_name_H-M_alt 'P -1'
_symmetry_space_group_name_Hall '-P 1'
_symmetry_space_group_name_H-M 'P -1'
_atom_sites_solution_hydrogens mixed
_atom_sites_solution_primary dual
_audit_creation_date 2018-02-20
_audit_creation_method
;
Olex2 1.2
(compiled 2017.08.10 svn.r3458 for OlexSys, GUI svn.r5381)
;
_audit_update_record
;
2018-06-20 deposited with the CCDC.
2018-10-04 downloaded from the CCDC.
;
_cell_angle_alpha 75.071(3)
_cell_angle_beta 82.746(3)
_cell_angle_gamma 89.138(3)
_cell_formula_units_Z 2
_cell_length_a 11.1570(8)
_cell_length_b 11.2770(9)
_cell_length_c 18.8943(13)
_cell_measurement_reflns_used 9827
_cell_measurement_temperature 173(2)
_cell_measurement_theta_max 27.17
_cell_measurement_theta_min 3.38
_cell_volume 2278.2(3)
_computing_cell_refinement 'Bruker SAINT'
_computing_data_collection 'Bruker APEX2'
_computing_data_reduction 'Bruker SAINT'
_computing_molecular_graphics 'Olex2 (Dolomanov et al., 2009)'
_computing_publication_material 'Olex2 (Dolomanov et al., 2009)'
_computing_structure_refinement 'XL (Sheldrick, 2008)'
_computing_structure_solution 'ShelXT (Sheldrick, 2015)'
_diffrn_ambient_temperature 172.98
_diffrn_measured_fraction_theta_full 0.998
_diffrn_measured_fraction_theta_max 0.996
_diffrn_measurement_device_type 'Bruker APEX-II CCD'
_diffrn_measurement_method 'phi and omega scans'
_diffrn_radiation_type MoK\a
_diffrn_radiation_wavelength 0.71073
_diffrn_reflns_av_R_equivalents 0.0522
_diffrn_reflns_av_unetI/netI 0.0263
_diffrn_reflns_Laue_measured_fraction_full 0.998
_diffrn_reflns_Laue_measured_fraction_max 0.996
_diffrn_reflns_limit_h_max 14
_diffrn_reflns_limit_h_min -14
_diffrn_reflns_limit_k_max 14
_diffrn_reflns_limit_k_min -14
_diffrn_reflns_limit_l_max 24
_diffrn_reflns_limit_l_min -24
_diffrn_reflns_number 83596
_diffrn_reflns_point_group_measured_fraction_full 0.998
_diffrn_reflns_point_group_measured_fraction_max 0.996
_diffrn_reflns_theta_full 25.242
_diffrn_reflns_theta_max 27.189
_diffrn_reflns_theta_min 2.930
_exptl_absorpt_coefficient_mu 0.780
_exptl_absorpt_correction_T_max 0.746
_exptl_absorpt_correction_T_min 0.683
_exptl_absorpt_correction_type multi-scan
_exptl_absorpt_process_details sadabs
_exptl_crystal_colour black
_exptl_crystal_colour_primary black
_exptl_crystal_density_diffrn 1.470
_exptl_crystal_description block
_exptl_crystal_F_000 1044
_exptl_crystal_size_max 0.22
_exptl_crystal_size_mid 0.21
_exptl_crystal_size_min 0.16
_refine_diff_density_max 0.662
_refine_diff_density_min -0.608
_refine_diff_density_rms 0.082
_refine_ls_extinction_method none
_refine_ls_goodness_of_fit_ref 1.128
_refine_ls_hydrogen_treatment mixed
_refine_ls_matrix_type full
_refine_ls_number_parameters 602
_refine_ls_number_reflns 10113
_refine_ls_number_restraints 10
_refine_ls_restrained_S_all 4.003
_refine_ls_R_factor_all 0.0640
_refine_ls_R_factor_gt 0.0506
_refine_ls_shift/su_max 0.000
_refine_ls_shift/su_mean 0.000
_refine_ls_structure_factor_coef Fsqd
_refine_ls_weighting_details 'w=1/[\s^2^(Fo^2^)+(0.0211P)^2^+6.1503P] where P=(Fo^2^+2Fc^2^)/3'
_refine_ls_weighting_scheme calc
_refine_ls_wR_factor_gt 0.1100
_refine_ls_wR_factor_ref 0.1200
_reflns_Friedel_coverage 0.000
_reflns_number_gt 8582
_reflns_number_total 10113
_reflns_threshold_expression 'I > 2\s(I)'
_cod_data_source_file c8dt03346c2.cif
_cod_data_source_block Compound5
_cod_depositor_comments 'Adding full bibliography for 7047794--7047802.cif.'
_cod_database_code 7047797
_shelx_shelxl_version_number 2014/7
_shelx_space_group_comment
;
The symmetry employed for this shelxl refinement is uniquely defined
by the following loop, which should always be used as a source of
symmetry information in preference to the above space-group names.
They are only intended as comments.
;
_shelx_estimated_absorpt_t_max 0.885
_shelx_estimated_absorpt_t_min 0.847
_olex2_refinement_description
;
1. Fixed Uiso
 At 1.2 times of:
  All C(H) groups
 At 1.5 times of:
  All C(H,H,H) groups, All O(H) groups
2. Restrained distances
 O1S-H1S = O2S-H2S
 0.96 with sigma of 0.01
 N2-H2 = N5-H5A = N7-H7A = N10-H10A
 0.98 with sigma of 0.01
3. Uiso/Uaniso restraints and constraints
Uiso(O6S) = Uiso(O5S) = Uiso(O4S)
Uiso(C6S) = Uiso(C5S) = Uiso(C4S)
4. Same fragment restrains
{O4S, C4S} sigma for 1-2: 0.02, 1-3: 0.04
as
{O5S, C5S}
{O4S, C4S} sigma for 1-2: 0.02, 1-3: 0.04
as
{O6S, C6S}
5. Others
 1*[Sof(O4S)+Sof(H4S)+Sof(C4S)+Sof(H4SA)+Sof(H4SB)+Sof(H4SC)]+1*[Sof(O5S)+
 Sof(H5S)+Sof(C5S)+Sof(H5SA)+Sof(H5SB)+Sof(H5SC)]+1*[Sof(O6S)+Sof(H6S)+Sof(C6S)+
 Sof(H6SA)+Sof(H6SB)+Sof(H6SC)]=1 with esd of 0
 Uiso(H2A)=Uiso(H5A)=Uiso(H7A)=Uiso(H10A)=Uiso(H2S)=Uiso(H1S)=FVAR(1)
 Sof(O4S)=Sof(H4S)=Sof(C4S)=Sof(H4SA)=Sof(H4SB)=Sof(H4SC)=FVAR(2)
 Sof(O5S)=Sof(H5S)=Sof(C5S)=Sof(H5SA)=Sof(H5SB)=Sof(H5SC)=FVAR(3)
 Sof(O6S)=Sof(H6S)=Sof(C6S)=Sof(H6SA)=Sof(H6SB)=Sof(H6SC)=FVAR(4)
6.a Aromatic/amide H refined with riding coordinates:
 C2(H2), C3(H3), C4(H4), C5(H5), C9(H9), C10(H10), C11(H11), C15(H15),
 C16(H16), C17(H17), C18(H18), C21(H21), C22(H22), C23(H23), C24(H24), C28(H28),
  C29(H29), C30(H30), C34(H34), C35(H35), C36(H36), C37(H37)
6.b Idealised Me refined as rotating group:
 C5S(H5SA,H5SB,H5SC), C3S(H3SA,H3SB,H3SC), C2S(H2SA,H2SB,H2SC), C6S(H6SA,H6SB,
 H6SC), C1S(H1SA,H1SB,H1SC), C4S(H4SA,H4SB,H4SC)
6.c Idealised tetrahedral OH refined as rotating group:
 O5S(H5S), O3S(H3S), O6S(H6S), O4S(H4S)
;
_olex2_submission_special_instructions 'No special instructions were received'

loop_
_space_group_symop_operation_xyz
'x, y, z'
'-x, -y, -z'

loop_
_atom_site_label
_atom_site_type_symbol
_atom_site_fract_x
_atom_site_fract_y
_atom_site_fract_z
_atom_site_U_iso_or_equiv
_atom_site_adp_type
_atom_site_occupancy
_atom_site_site_symmetry_order
_atom_site_calc_flag
_atom_site_refinement_flags_posn
_atom_site_refinement_flags_occupancy
_atom_site_disorder_assembly
_atom_site_disorder_group
Ni1 Ni 0.84424(3) 0.20074(3) 0.25336(2) 0.01936(9) Uani 1 1 d . . . .
S1 S 0.91142(8) -0.05471(7) 0.20603(4) 0.02963(17) Uani 1 1 d . . . .
S2 S 0.77469(8) 0.48981(7) 0.21289(4) 0.02851(17) Uani 1 1 d . . . .
S3 S 0.55827(7) 0.11353(9) 0.30454(5) 0.0356(2) Uani 1 1 d . . . .
S4 S 1.11820(8) 0.24742(9) 0.28724(4) 0.0387(2) Uani 1 1 d . . . .
N1 N 0.8896(2) 0.0163(2) 0.27556(13) 0.0212(5) Uani 1 1 d . . . .
N2 N 0.9171(3) -0.1601(3) 0.37028(15) 0.0308(6) Uani 1 1 d D . . .
H2A H 0.903(4) -0.188(4) 0.410(2) 0.050(5) Uiso 1 1 d . . . .
N3 N 0.8370(2) 0.1536(2) 0.36258(13) 0.0203(5) Uani 1 1 d . . . .
N4 N 0.7963(2) 0.3636(2) 0.28104(13) 0.0223(5) Uani 1 1 d . . . .
N5 N 0.7607(3) 0.4560(2) 0.38012(14) 0.0305(6) Uani 1 1 d D . . .
H5A H 0.752(4) 0.443(4) 0.4334(6) 0.050(5) Uiso 1 1 d D . . .
N6 N 0.6691(2) 0.1665(2) 0.23373(14) 0.0235(5) Uani 1 1 d . . . .
N7 N 0.5443(2) 0.1798(3) 0.13961(15) 0.0304(6) Uani 1 1 d D . . .
H7A H 0.540(4) 0.199(4) 0.0868(7) 0.050(5) Uiso 1 1 d D . . .
N8 N 0.8559(2) 0.2524(2) 0.14388(13) 0.0196(5) Uani 1 1 d . . . .
N9 N 1.0239(2) 0.2589(2) 0.22239(13) 0.0216(5) Uani 1 1 d . . . .
N10 N 1.1698(2) 0.3379(3) 0.12004(15) 0.0337(6) Uani 1 1 d D . . .
H10A H 1.192(4) 0.350(4) 0.0671(7) 0.050(5) Uiso 1 1 d D . . .
C1 C 0.9732(3) -0.1958(3) 0.24962(16) 0.0231(6) Uani 1 1 d . . . .
C2 C 1.0259(3) -0.2683(3) 0.20816(19) 0.0380(8) Uani 1 1 d . . . .
H2 H 1.0319 -0.2405 0.1559 0.046 Uiso 1 1 calc DR . . .
C3 C 1.0717(4) -0.3825(4) 0.2399(2) 0.0502(11) Uani 1 1 d . . . .
H3 H 1.1081 -0.4322 0.2099 0.060 Uiso 1 1 calc R . . .
C4 C 1.0632(4) -0.4219(3) 0.3157(2) 0.0435(9) Uani 1 1 d . . . .
H4 H 1.0924 -0.5003 0.3383 0.052 Uiso 1 1 calc R . . .
C5 C 1.0121(3) -0.3477(3) 0.35912(19) 0.0324(7) Uani 1 1 d . . . .
H5 H 1.0086 -0.3741 0.4113 0.039 Uiso 1 1 calc R . . .
C6 C 0.9663(3) -0.2352(3) 0.32632(17) 0.0253(6) Uani 1 1 d . . . .
C7 C 0.8892(2) -0.0406(3) 0.34438(15) 0.0209(5) Uani 1 1 d . . . .
C8 C 0.8624(2) 0.0384(3) 0.39689(16) 0.0220(6) Uani 1 1 d . . . .
C9 C 0.8652(3) 0.0035(3) 0.47275(16) 0.0264(6) Uani 1 1 d . . . .
H9 H 0.8802 -0.0789 0.4976 0.032 Uiso 1 1 calc R . . .
C10 C 0.8455(3) 0.0934(3) 0.51105(17) 0.0297(7) Uani 1 1 d . . . .
H10 H 0.8481 0.0724 0.5629 0.036 Uiso 1 1 calc R . . .
C11 C 0.8222(3) 0.2129(3) 0.47504(16) 0.0271(6) Uani 1 1 d . . . .
H11 H 0.8103 0.2747 0.5011 0.032 Uiso 1 1 calc R . . .
C12 C 0.8166(3) 0.2400(3) 0.39950(16) 0.0228(6) Uani 1 1 d . . . .
C13 C 0.7902(3) 0.3610(3) 0.35012(16) 0.0225(6) Uani 1 1 d . . . .
C14 C 0.7160(3) 0.5682(3) 0.33976(17) 0.0258(6) Uani 1 1 d . . . .
C15 C 0.6730(3) 0.6536(3) 0.37725(19) 0.0333(7) Uani 1 1 d . . . .
H15 H 0.6747 0.6372 0.4290 0.040 Uiso 1 1 calc R . . .
C16 C 0.6272(4) 0.7634(3) 0.3391(2) 0.0426(9) Uani 1 1 d . . . .
H16 H 0.5983 0.8225 0.3646 0.051 Uiso 1 1 calc R . . .
C17 C 0.6235(4) 0.7866(3) 0.2641(2) 0.0447(9) Uani 1 1 d . . . .
H17 H 0.5912 0.8614 0.2382 0.054 Uiso 1 1 calc R . . .
C18 C 0.6670(3) 0.7010(3) 0.22636(19) 0.0347(7) Uani 1 1 d . . . .
H18 H 0.6637 0.7167 0.1748 0.042 Uiso 1 1 calc R . . .
C19 C 0.7148(3) 0.5935(3) 0.26375(17) 0.0246(6) Uani 1 1 d . . . .
C20 C 0.4467(3) 0.0637(3) 0.25974(19) 0.0288(7) Uani 1 1 d . . . .
C21 C 0.3566(3) -0.0167(4) 0.3014(2) 0.0448(9) Uani 1 1 d . . . .
H21 H 0.3574 -0.0473 0.3531 0.054 Uiso 1 1 calc R . . .
C22 C 0.2652(4) -0.0525(5) 0.2678(3) 0.0639(14) Uani 1 1 d . . . .
H22 H 0.2035 -0.1081 0.2963 0.077 Uiso 1 1 calc R . . .
C23 C 0.2643(4) -0.0072(5) 0.1930(3) 0.0637(14) Uani 1 1 d . . . .
H23 H 0.1998 -0.0293 0.1703 0.076 Uiso 1 1 calc R . . .
C24 C 0.3560(3) 0.0704(4) 0.1503(2) 0.0413(9) Uani 1 1 d . . . .
H24 H 0.3555 0.0995 0.0985 0.050 Uiso 1 1 calc R . . .
C25 C 0.4486(3) 0.1053(3) 0.18361(18) 0.0283(6) Uani 1 1 d . . . .
C26 C 0.6498(3) 0.1955(3) 0.16528(16) 0.0222(6) Uani 1 1 d . . . .
C27 C 0.7567(3) 0.2507(3) 0.11106(16) 0.0226(6) Uani 1 1 d . . . .
C28 C 0.7588(3) 0.2974(3) 0.03550(17) 0.0285(6) Uani 1 1 d . . . .
H28 H 0.6877 0.2980 0.0126 0.034 Uiso 1 1 calc R . . .
C29 C 0.8675(3) 0.3432(3) -0.00548(17) 0.0307(7) Uani 1 1 d . . . .
H29 H 0.8716 0.3744 -0.0575 0.037 Uiso 1 1 calc R . . .
C30 C 0.9705(3) 0.3440(3) 0.02843(16) 0.0270(6) Uani 1 1 d . . . .
H30 H 1.0454 0.3751 0.0005 0.032 Uiso 1 1 calc R . . .
C31 C 0.9608(3) 0.2979(3) 0.10465(15) 0.0214(6) Uani 1 1 d . . . .
C32 C 1.0579(3) 0.2966(3) 0.15238(15) 0.0215(6) Uani 1 1 d . . . .
C33 C 1.2593(3) 0.3691(3) 0.15982(17) 0.0258(6) Uani 1 1 d . . . .
C34 C 1.3607(3) 0.4359(3) 0.12095(19) 0.0326(7) Uani 1 1 d . . . .
H34 H 1.3702 0.4598 0.0685 0.039 Uiso 1 1 calc R . . .
C35 C 1.4484(3) 0.4678(4) 0.1592(2) 0.0447(9) Uani 1 1 d . . . .
H35 H 1.5188 0.5124 0.1329 0.054 Uiso 1 1 calc R . . .
C36 C 1.4332(3) 0.4349(4) 0.2353(2) 0.0471(10) Uani 1 1 d . . . .
H36 H 1.4933 0.4570 0.2612 0.057 Uiso 1 1 calc R . . .
C37 C 1.3305(3) 0.3693(3) 0.2744(2) 0.0354(7) Uani 1 1 d . . . .
H37 H 1.3194 0.3483 0.3269 0.043 Uiso 1 1 calc R . . .
C38 C 1.2450(3) 0.3351(3) 0.23653(17) 0.0242(6) Uani 1 1 d . . . .
Cl1 Cl 0.84939(10) -0.31104(8) 0.53813(5) 0.0454(2) Uani 1 1 d . . . .
Cl2 Cl 1.27701(8) 0.35282(9) -0.04329(4) 0.0403(2) Uani 1 1 d . . . .
O5S O 0.6034(13) 0.8256(13) 0.5224(9) 0.101(3) Uiso 0.371(3) 1 d D P A 2
H5S H 0.6699 0.7911 0.5169 0.152 Uiso 0.371(3) 1 calc GR P A 2
C5S C 0.5093(13) 0.7360(15) 0.5444(9) 0.073(3) Uiso 0.371(3) 1 d D P A 2
H5SA H 0.4361 0.7704 0.5238 0.109 Uiso 0.371(3) 1 calc GR P A 2
H5SB H 0.4930 0.7114 0.5984 0.109 Uiso 0.371(3) 1 calc GR P A 2
H5SC H 0.5335 0.6643 0.5262 0.109 Uiso 0.371(3) 1 calc GR P A 2
O3S O 0.1092(4) 0.1367(4) -0.0578(3) 0.0938(13) Uani 1 1 d . . . .
H3S H 0.1425 0.1989 -0.0516 0.141 Uiso 1 1 calc GR . . .
C3S C 0.1670(7) 0.0304(6) -0.0219(4) 0.106(2) Uani 1 1 d . . . .
H3SA H 0.2466 0.0251 -0.0495 0.159 Uiso 1 1 calc GR . . .
H3SB H 0.1180 -0.0422 -0.0196 0.159 Uiso 1 1 calc GR . . .
H3SC H 0.1769 0.0344 0.0282 0.159 Uiso 1 1 calc GR . . .
O2S O 0.5132(3) 0.2273(3) -0.01326(16) 0.0536(8) Uani 1 1 d D . . .
H2S H 0.437(2) 0.265(4) -0.020(2) 0.050(5) Uiso 1 1 d D . . .
C2S C 0.5538(5) 0.1746(6) -0.0709(3) 0.0766(17) Uani 1 1 d . . . .
H2SA H 0.5596 0.2377 -0.1179 0.115 Uiso 1 1 calc GR . . .
H2SB H 0.4968 0.1098 -0.0716 0.115 Uiso 1 1 calc GR . . .
H2SC H 0.6335 0.1394 -0.0636 0.115 Uiso 1 1 calc GR . . .
O6S O 0.5626(13) 0.8817(16) 0.5114(9) 0.101(3) Uiso 0.361(3) 1 d D P B 3
H6S H 0.6197 0.9076 0.4776 0.152 Uiso 0.361(3) 1 calc GR P B 3
C6S C 0.4522(13) 0.9292(14) 0.4873(9) 0.073(3) Uiso 0.361(3) 1 d D P B 3
H6SA H 0.4602 1.0185 0.4677 0.109 Uiso 0.361(3) 1 calc GR P B 3
H6SB H 0.3876 0.9099 0.5290 0.109 Uiso 0.361(3) 1 calc GR P B 3
H6SC H 0.4323 0.8922 0.4485 0.109 Uiso 0.361(3) 1 calc GR P B 3
O1S O 0.7446(3) 0.4457(2) 0.53389(14) 0.0468(7) Uani 1 1 d D . . .
H1S H 0.783(3) 0.518(2) 0.538(2) 0.050(5) Uiso 1 1 d D . . .
C1S C 0.6526(5) 0.4072(6) 0.5919(3) 0.087(2) Uani 1 1 d . . . .
H1SA H 0.6842 0.4011 0.6388 0.131 Uiso 1 1 calc GR . . .
H1SB H 0.6215 0.3267 0.5913 0.131 Uiso 1 1 calc GR . . .
H1SC H 0.5873 0.4666 0.5865 0.131 Uiso 1 1 calc GR . . .
O4S O 0.6106(17) 0.8699(18) 0.5556(12) 0.101(3) Uiso 0.268(3) 1 d D P C 1
H4S H 0.6505 0.8161 0.5819 0.152 Uiso 0.268(3) 1 calc GR P C 1
C4S C 0.5145(19) 0.810(2) 0.5289(13) 0.073(3) Uiso 0.268(3) 1 d D P C 1
H4SA H 0.4713 0.7484 0.5704 0.109 Uiso 0.268(3) 1 calc GR P C 1
H4SB H 0.5509 0.7697 0.4914 0.109 Uiso 0.268(3) 1 calc GR P C 1
H4SC H 0.4576 0.8717 0.5074 0.109 Uiso 0.268(3) 1 calc GR P C 1

loop_
_atom_site_aniso_label
_atom_site_aniso_U_11
_atom_site_aniso_U_22
_atom_site_aniso_U_33
_atom_site_aniso_U_23
_atom_site_aniso_U_13
_atom_site_aniso_U_12
Ni1 0.02083(18) 0.02013(18) 0.01775(17) -0.00542(13) -0.00366(13) 0.00037(13)
S1 0.0468(5) 0.0219(4) 0.0212(3) -0.0062(3) -0.0077(3) 0.0083(3)
S2 0.0398(4) 0.0232(4) 0.0230(4) -0.0069(3) -0.0044(3) 0.0065(3)
S3 0.0263(4) 0.0517(5) 0.0260(4) -0.0050(4) -0.0028(3) -0.0101(4)
S4 0.0313(4) 0.0571(6) 0.0223(4) 0.0035(4) -0.0094(3) -0.0182(4)
N1 0.0223(12) 0.0206(12) 0.0201(11) -0.0038(9) -0.0041(9) 0.0012(9)
N2 0.0459(17) 0.0241(13) 0.0190(12) -0.0010(10) -0.0009(12) 0.0040(12)
N3 0.0188(11) 0.0204(11) 0.0216(12) -0.0058(9) -0.0017(9) 0.0003(9)
N4 0.0241(12) 0.0224(12) 0.0215(12) -0.0072(10) -0.0034(10) 0.0015(10)
N5 0.0437(16) 0.0275(14) 0.0236(13) -0.0121(11) -0.0061(12) 0.0063(12)
N6 0.0212(12) 0.0242(12) 0.0251(12) -0.0058(10) -0.0046(10) 0.0003(10)
N7 0.0264(13) 0.0361(15) 0.0288(14) -0.0047(12) -0.0109(11) -0.0015(11)
N8 0.0212(11) 0.0162(11) 0.0235(12) -0.0072(9) -0.0063(9) 0.0030(9)
N9 0.0217(12) 0.0228(12) 0.0199(11) -0.0039(9) -0.0043(9) -0.0022(9)
N10 0.0257(14) 0.0523(18) 0.0207(13) -0.0059(12) -0.0006(11) -0.0100(12)
C1 0.0239(14) 0.0179(13) 0.0271(15) -0.0040(11) -0.0054(11) 0.0005(11)
C2 0.049(2) 0.0343(18) 0.0311(17) -0.0092(14) -0.0075(15) 0.0135(16)
C3 0.071(3) 0.039(2) 0.045(2) -0.0182(17) -0.011(2) 0.030(2)
C4 0.056(2) 0.0299(18) 0.045(2) -0.0055(15) -0.0149(18) 0.0201(17)
C5 0.0363(18) 0.0270(16) 0.0318(17) -0.0017(13) -0.0099(14) 0.0063(13)
C6 0.0247(14) 0.0216(14) 0.0283(15) -0.0040(12) -0.0036(12) -0.0008(11)
C7 0.0197(13) 0.0208(13) 0.0218(13) -0.0050(11) -0.0021(11) -0.0006(11)
C8 0.0178(13) 0.0253(14) 0.0224(14) -0.0050(11) -0.0024(11) -0.0007(11)
C9 0.0264(15) 0.0306(16) 0.0207(14) -0.0039(12) -0.0036(12) 0.0037(12)
C10 0.0311(16) 0.0385(18) 0.0199(14) -0.0075(13) -0.0044(12) 0.0029(13)
C11 0.0293(15) 0.0328(16) 0.0217(14) -0.0116(12) -0.0037(12) 0.0025(13)
C12 0.0192(13) 0.0276(15) 0.0224(14) -0.0078(12) -0.0024(11) 0.0013(11)
C13 0.0217(14) 0.0229(14) 0.0249(14) -0.0089(11) -0.0046(11) 0.0007(11)
C14 0.0246(14) 0.0243(15) 0.0307(16) -0.0116(12) -0.0027(12) -0.0014(12)
C15 0.0379(18) 0.0318(17) 0.0332(17) -0.0150(14) -0.0018(14) 0.0025(14)
C16 0.052(2) 0.0340(19) 0.045(2) -0.0191(16) 0.0003(17) 0.0104(16)
C17 0.058(2) 0.0299(18) 0.046(2) -0.0107(16) -0.0072(18) 0.0183(17)
C18 0.044(2) 0.0288(17) 0.0335(17) -0.0110(14) -0.0072(15) 0.0081(14)
C19 0.0221(14) 0.0236(14) 0.0312(15) -0.0129(12) -0.0024(12) -0.0008(11)
C20 0.0192(14) 0.0293(16) 0.0398(18) -0.0122(14) -0.0044(13) 0.0016(12)
C21 0.0293(18) 0.058(2) 0.046(2) -0.0150(19) 0.0050(16) -0.0108(17)
C22 0.039(2) 0.093(4) 0.061(3) -0.029(3) 0.011(2) -0.033(2)
C23 0.034(2) 0.102(4) 0.065(3) -0.041(3) 0.001(2) -0.027(2)
C24 0.0275(17) 0.058(2) 0.045(2) -0.0238(18) -0.0067(15) -0.0054(16)
C25 0.0217(14) 0.0290(16) 0.0376(17) -0.0143(13) -0.0047(13) 0.0015(12)
C26 0.0233(14) 0.0189(13) 0.0257(14) -0.0060(11) -0.0073(11) 0.0043(11)
C27 0.0256(14) 0.0204(13) 0.0244(14) -0.0089(11) -0.0070(11) 0.0018(11)
C28 0.0328(16) 0.0303(16) 0.0235(15) -0.0054(12) -0.0108(12) 0.0005(13)
C29 0.0409(18) 0.0313(16) 0.0188(14) -0.0031(12) -0.0068(13) 0.0025(14)
C30 0.0296(16) 0.0292(15) 0.0214(14) -0.0057(12) -0.0017(12) 0.0001(12)
C31 0.0239(14) 0.0209(13) 0.0204(13) -0.0074(11) -0.0030(11) 0.0018(11)
C32 0.0229(14) 0.0215(14) 0.0201(13) -0.0051(11) -0.0038(11) 0.0004(11)
C33 0.0205(14) 0.0271(15) 0.0293(15) -0.0076(12) -0.0006(12) 0.0003(12)
C34 0.0267(16) 0.0342(17) 0.0346(17) -0.0074(14) 0.0023(13) -0.0050(13)
C35 0.0341(19) 0.050(2) 0.049(2) -0.0159(18) 0.0060(16) -0.0165(17)
C36 0.0308(18) 0.062(3) 0.053(2) -0.023(2) -0.0045(17) -0.0157(18)
C37 0.0278(16) 0.047(2) 0.0350(18) -0.0160(15) -0.0042(14) -0.0049(15)
C38 0.0180(13) 0.0246(14) 0.0302(15) -0.0078(12) -0.0032(11) 0.0011(11)
Cl1 0.0756(7) 0.0332(4) 0.0235(4) 0.0012(3) -0.0077(4) -0.0160(4)
Cl2 0.0327(4) 0.0588(6) 0.0264(4) -0.0087(4) 0.0024(3) 0.0051(4)
O3S 0.101(3) 0.072(3) 0.122(4) -0.040(3) -0.035(3) 0.008(2)
C3S 0.143(7) 0.065(4) 0.111(5) 0.000(4) -0.069(5) 0.013(4)
O2S 0.0445(16) 0.082(2) 0.0443(16) -0.0253(15) -0.0247(13) 0.0184(15)
C2S 0.075(3) 0.096(4) 0.083(4) -0.054(3) -0.040(3) 0.034(3)
O1S 0.0687(19) 0.0402(15) 0.0366(14) -0.0209(12) -0.0019(13) -0.0067(13)
C1S 0.075(4) 0.102(5) 0.094(4) -0.059(4) 0.032(3) -0.038(3)

loop_
_atom_type_symbol
_atom_type_description
_atom_type_scat_dispersion_real
_atom_type_scat_dispersion_imag
_atom_type_scat_source
C C 0.0033 0.0016 'International Tables Vol C Tables 4.2.6.8 and 6.1.1.4'
H H 0.0000 0.0000 'International Tables Vol C Tables 4.2.6.8 and 6.1.1.4'
N N 0.0061 0.0033 'International Tables Vol C Tables 4.2.6.8 and 6.1.1.4'
S S 0.1246 0.1234 'International Tables Vol C Tables 4.2.6.8 and 6.1.1.4'
Cl Cl 0.1484 0.1585 'International Tables Vol C Tables 4.2.6.8 and 6.1.1.4'
Ni Ni 0.3393 1.1124 'International Tables Vol C Tables 4.2.6.8 and 6.1.1.4'
O O 0.0106 0.0060 'International Tables Vol C Tables 4.2.6.8 and 6.1.1.4'

loop_
_geom_angle_atom_site_label_1
_geom_angle_atom_site_label_2
_geom_angle_atom_site_label_3
_geom_angle
N1 Ni1 N6 93.32(9)
N1 Ni1 N9 92.66(9)
N3 Ni1 N1 77.53(9)
N3 Ni1 N4 77.29(10)
N3 Ni1 N6 104.57(10)
N3 Ni1 N8 177.98(10)
N3 Ni1 N9 100.85(9)
N4 Ni1 N1 154.82(9)
N4 Ni1 N6 93.16(10)
N4 Ni1 N9 91.85(10)
N8 Ni1 N1 103.51(9)
N8 Ni1 N4 101.66(9)
N8 Ni1 N6 77.16(10)
N8 Ni1 N9 77.41(9)
N9 Ni1 N6 154.57(10)
N1 S1 C1 102.04(13)
N4 S2 C19 101.81(14)
N6 S3 C20 102.01(14)
N9 S4 C38 102.27(13)
S1 N1 Ni1 120.08(13)
C7 N1 Ni1 116.3(2)
C7 N1 S1 123.4(2)
C6 N2 H2A 118(4)
C7 N2 H2A 117(4)
C7 N2 C6 124.6(3)
C8 N3 Ni1 119.10(19)
C8 N3 C12 121.5(2)
C12 N3 Ni1 119.21(19)
S2 N4 Ni1 118.96(13)
C13 N4 Ni1 116.2(2)
C13 N4 S2 124.8(2)
C13 N5 H5A 120(2)
C13 N5 C14 122.9(3)
C14 N5 H5A 116(2)
S3 N6 Ni1 121.00(13)
C26 N6 Ni1 116.1(2)
C26 N6 S3 122.8(2)
C25 N7 H7A 115(3)
C26 N7 H7A 121(3)
C26 N7 C25 122.5(3)
C27 N8 Ni1 119.6(2)
C31 N8 Ni1 119.15(19)
C31 N8 C27 121.0(2)
S4 N9 Ni1 120.18(13)
C32 N9 Ni1 116.05(19)
C32 N9 S4 123.7(2)
C32 N10 H10A 121(3)
C32 N10 C33 122.8(3)
C33 N10 H10A 116(3)
C2 C1 S1 119.6(2)
C2 C1 C6 119.3(3)
C6 C1 S1 121.1(2)
C1 C2 H2 119.1
C1 C2 C3 121.8(3)
C3 C2 H2 119.1
C2 C3 H3 120.6
C4 C3 C2 118.8(3)
C4 C3 H3 120.6
C3 C4 H4 119.9
C3 C4 C5 120.2(3)
C5 C4 H4 119.9
C4 C5 H5 120.1
C6 C5 C4 119.9(3)
C6 C5 H5 120.1
N2 C6 C1 120.5(3)
C5 C6 N2 119.5(3)
C5 C6 C1 120.0(3)
N1 C7 N2 125.4(3)
N1 C7 C8 114.6(2)
N2 C7 C8 119.8(3)
N3 C8 C7 112.4(2)
N3 C8 C9 120.9(3)
C9 C8 C7 126.7(3)
C8 C9 H9 121.2
C8 C9 C10 117.7(3)
C10 C9 H9 121.2
C9 C10 H10 119.5
C11 C10 C9 121.1(3)
C11 C10 H10 119.5
C10 C11 H11 121.0
C10 C11 C12 118.0(3)
C12 C11 H11 121.0
N3 C12 C11 120.8(3)
N3 C12 C13 112.0(2)
C11 C12 C13 127.1(3)
N4 C13 N5 126.0(3)
N4 C13 C12 115.0(3)
N5 C13 C12 119.0(3)
C15 C14 N5 118.8(3)
C15 C14 C19 119.8(3)
C19 C14 N5 121.4(3)
C14 C15 H15 120.1
C14 C15 C16 119.8(3)
C16 C15 H15 120.1
C15 C16 H16 119.9
C17 C16 C15 120.1(3)
C17 C16 H16 119.9
C16 C17 H17 119.9
C16 C17 C18 120.1(3)
C18 C17 H17 119.9
C17 C18 H18 120.1
C19 C18 C17 119.9(3)
C19 C18 H18 120.1
C14 C19 S2 121.4(2)
C18 C19 S2 118.4(2)
C18 C19 C14 120.2(3)
C21 C20 S3 119.1(3)
C21 C20 C25 120.3(3)
C25 C20 S3 120.6(2)
C20 C21 H21 120.0
C22 C21 C20 120.0(4)
C22 C21 H21 120.0
C21 C22 H22 120.2
C23 C22 C21 119.6(4)
C23 C22 H22 120.2
C22 C23 H23 119.6
C22 C23 C24 120.9(4)
C24 C23 H23 119.6
C23 C24 H24 120.2
C23 C24 C25 119.6(4)
C25 C24 H24 120.2
C20 C25 N7 121.1(3)
C24 C25 N7 119.4(3)
C24 C25 C20 119.4(3)
N6 C26 N7 126.3(3)
N6 C26 C27 114.8(3)
N7 C26 C27 118.9(3)
N8 C27 C26 112.0(2)
N8 C27 C28 121.2(3)
C28 C27 C26 126.7(3)
C27 C28 H28 121.0
C29 C28 C27 118.0(3)
C29 C28 H28 121.0
C28 C29 H29 119.6
C28 C29 C30 120.8(3)
C30 C29 H29 119.6
C29 C30 H30 121.0
C29 C30 C31 117.9(3)
C31 C30 H30 121.0
N8 C31 C30 121.0(3)
N8 C31 C32 112.2(2)
C30 C31 C32 126.7(3)
N9 C32 N10 126.1(3)
N9 C32 C31 115.1(3)
N10 C32 C31 118.8(3)
C34 C33 N10 119.0(3)
C34 C33 C38 120.1(3)
C38 C33 N10 120.9(3)
C33 C34 H34 120.2
C33 C34 C35 119.5(3)
C35 C34 H34 120.2
C34 C35 H35 120.0
C36 C35 C34 120.1(3)
C36 C35 H35 120.0
C35 C36 H36 119.8
C35 C36 C37 120.4(3)
C37 C36 H36 119.8
C36 C37 H37 120.2
C38 C37 C36 119.5(3)
C38 C37 H37 120.2
C33 C38 S4 121.0(2)
C37 C38 S4 118.7(2)
C37 C38 C33 120.3(3)
C5S O5S H5S 109.5
O5S C5S H5SA 109.5
O5S C5S H5SB 109.5
O5S C5S H5SC 109.5
H5SA C5S H5SB 109.5
H5SA C5S H5SC 109.5
H5SB C5S H5SC 109.5
C3S O3S H3S 109.5
O3S C3S H3SA 109.5
O3S C3S H3SB 109.5
O3S C3S H3SC 109.5
H3SA C3S H3SB 109.5
H3SA C3S H3SC 109.5
H3SB C3S H3SC 109.5
C2S O2S H2S 111(3)
O2S C2S H2SA 109.5
O2S C2S H2SB 109.5
O2S C2S H2SC 109.5
H2SA C2S H2SB 109.5
H2SA C2S H2SC 109.5
H2SB C2S H2SC 109.5
C6S O6S H6S 109.5
O6S C6S H6SA 109.5
O6S C6S H6SB 109.5
O6S C6S H6SC 109.5
H6SA C6S H6SB 109.5
H6SA C6S H6SC 109.5
H6SB C6S H6SC 109.5
C1S O1S H1S 110(3)
O1S C1S H1SA 109.5
O1S C1S H1SB 109.5
O1S C1S H1SC 109.5
H1SA C1S H1SB 109.5
H1SA C1S H1SC 109.5
H1SB C1S H1SC 109.5
C4S O4S H4S 109.5
O4S C4S H4SA 109.5
O4S C4S H4SB 109.5
O4S C4S H4SC 109.5
H4SA C4S H4SB 109.5
H4SA C4S H4SC 109.5
H4SB C4S H4SC 109.5

loop_
_geom_bond_atom_site_label_1
_geom_bond_atom_site_label_2
_geom_bond_distance
Ni1 N1 2.081(2)
Ni1 N3 1.985(2)
Ni1 N4 2.080(2)
Ni1 N6 2.094(2)
Ni1 N8 1.987(2)
Ni1 N9 2.083(2)
S1 N1 1.697(2)
S1 C1 1.767(3)
S2 N4 1.693(3)
S2 C19 1.769(3)
S3 N6 1.693(3)
S3 C20 1.765(3)
S4 N9 1.692(2)
S4 C38 1.763(3)
N1 C7 1.293(4)
N2 H2A 0.74(4)
N2 C6 1.393(4)
N2 C7 1.355(4)
N3 C8 1.338(4)
N3 C12 1.339(4)
N4 C13 1.291(4)
N5 H5A 0.972(10)
N5 C13 1.353(4)
N5 C14 1.418(4)
N6 C26 1.295(4)
N7 H7A 0.972(10)
N7 C25 1.408(4)
N7 C26 1.358(4)
N8 C27 1.338(4)
N8 C31 1.336(4)
N9 C32 1.289(4)
N10 H10A 0.974(10)
N10 C32 1.351(4)
N10 C33 1.422(4)
C1 C2 1.351(4)
C1 C6 1.394(4)
C2 H2 0.9500
C2 C3 1.392(5)
C3 H3 0.9500
C3 C4 1.377(5)
C4 H4 0.9500
C4 C5 1.386(5)
C5 H5 0.9500
C5 C6 1.382(4)
C7 C8 1.497(4)
C8 C9 1.390(4)
C9 H9 0.9500
C9 C10 1.390(4)
C10 H10 0.9500
C10 C11 1.381(4)
C11 H11 0.9500
C11 C12 1.390(4)
C12 C13 1.490(4)
C14 C15 1.382(4)
C14 C19 1.392(4)
C15 H15 0.9500
C15 C16 1.388(5)
C16 H16 0.9500
C16 C17 1.378(5)
C17 H17 0.9500
C17 C18 1.390(5)
C18 H18 0.9500
C18 C19 1.374(4)
C20 C21 1.383(5)
C20 C25 1.391(5)
C21 H21 0.9500
C21 C22 1.383(6)
C22 H22 0.9500
C22 C23 1.376(7)
C23 H23 0.9500
C23 C24 1.384(6)
C24 H24 0.9500
C24 C25 1.387(4)
C26 C27 1.499(4)
C27 C28 1.386(4)
C28 H28 0.9500
C28 C29 1.383(5)
C29 H29 0.9500
C29 C30 1.385(4)
C30 H30 0.9500
C30 C31 1.390(4)
C31 C32 1.492(4)
C33 C34 1.385(4)
C33 C38 1.389(4)
C34 H34 0.9500
C34 C35 1.390(5)
C35 H35 0.9500
C35 C36 1.378(6)
C36 H36 0.9500
C36 C37 1.391(5)
C37 H37 0.9500
C37 C38 1.377(4)
O5S H5S 0.8400
O5S C5S 1.414(16)
C5S H5SA 0.9800
C5S H5SB 0.9800
C5S H5SC 0.9800
O3S H3S 0.8400
O3S C3S 1.407(7)
C3S H3SA 0.9800
C3S H3SB 0.9800
C3S H3SC 0.9800
O2S H2S 0.956(10)
O2S C2S 1.394(5)
C2S H2SA 0.9800
C2S H2SB 0.9800
C2S H2SC 0.9800
O6S H6S 0.8400
O6S C6S 1.417(15)
C6S H6SA 0.9800
C6S H6SB 0.9800
C6S H6SC 0.9800
O1S H1S 0.953(10)
O1S C1S 1.388(6)
C1S H1SA 0.9800
C1S H1SB 0.9800
C1S H1SC 0.9800
O4S H4S 0.8400
O4S C4S 1.483(18)
C4S H4SA 0.9800
C4S H4SB 0.9800
C4S H4SC 0.9800
